data_1558262
loop_
_publ_author_name
'Xu, Li-Ping'
'Liu, Elaine E. L.-N.'
'Bacsa, John'
'MacBeth, Cora E.'
'Musaev, Djamaladdin G.'

_publ_section_title
;
 Mechanistic details of the cobalt-mediated dehydrogenative dimerization
 of aminoquinoline-directed benzamides.
;
_journal_issue 23
_journal_name_full 'Chemical science'
_journal_page_first 6085
_journal_page_last 6096
_journal_paper_doi 10.1039/d0sc02066d
_journal_volume 11
_journal_year 2020
_chemical_formula_moiety 'C21 H19 Co N2 O5, C24 H20 P'
_chemical_formula_sum 'C45 H39 Co N2 O5 P'
_chemical_formula_weight 777.68
_space_group_crystal_system triclinic
_space_group_IT_number 2
_space_group_name_Hall '-P 1'
_space_group_name_H-M_alt 'P -1'
_atom_sites_solution_hydrogens geom
_atom_sites_solution_primary dual
_audit_creation_date 2018-08-15
_audit_creation_method
;
Olex2 1.2-alpha
(compiled 2018.07.26 svn.r3523 for OlexSys, GUI svn.r5532)
;
_audit_update_record
;
2018-08-15 deposited with the CCDC.	2020-06-04 downloaded from the CCDC.
;
_cell_angle_alpha 79.8711(12)
_cell_angle_beta 86.4335(12)
_cell_angle_gamma 78.9990(11)
_cell_formula_units_Z 2
_cell_length_a 10.53544(14)
_cell_length_b 12.59025(16)
_cell_length_c 15.1966(2)
_cell_measurement_reflns_used 42758
_cell_measurement_temperature 155.00(10)
_cell_measurement_theta_max 41.4390
_cell_measurement_theta_min 2.3330
_cell_volume 1947.00(5)
_computing_cell_refinement 'CrysAlisPro 1.171.39.43c (Rigaku OD, 2018)'
_computing_data_collection 'CrysAlisPro 1.171.39.43c (Rigaku OD, 2018)'
_computing_data_reduction 'CrysAlisPro 1.171.39.43c (Rigaku OD, 2018)'
_computing_molecular_graphics 'Olex2 (Dolomanov et al., 2009)'
_computing_publication_material 'Olex2 (Dolomanov et al., 2009)'
_computing_structure_refinement 'ShelXL (Sheldrick, 2015)'
_computing_structure_solution 'ShelXT (Sheldrick, 2015)'
_diffrn_ambient_environment N~2~
_diffrn_ambient_temperature 155.00(10)
_diffrn_detector HyPix
_diffrn_detector_type HyPix
_diffrn_measured_fraction_theta_full 0.999
_diffrn_measured_fraction_theta_max 0.966
_diffrn_measurement_details
'List of Runs (angles in degrees, time in seconds): # Type Start End Width t~exp~ \w \q \k \f Frames -------------------------------------------------------------------------- 1 \w -39.00 51.00 0.50 15.00 -- 30.87 -79.00 -49.00 180 2 \w -34.00 -6.00 0.50 15.00 -- -30.87 38.00-120.00 56 3 \w 11.00 37.00 0.50 15.00 -- 30.87 80.00-153.13 52 4 \w 15.00 103.00 0.50 15.00 -- 30.87 77.00 -60.00 176 5 \w 39.00 102.00 0.50 25.84 -- 30.87 178.00 -60.00 126 6 \w 15.00 41.00 0.50 25.84 -- 30.87 79.00 74.00 52 7 \w -51.00 41.00 0.50 25.84 -- -30.87 79.00 74.00 184 8 \w -49.00 -21.00 0.50 25.84 -- -30.87 -57.00 150.00 56 9 \w -102.00 -10.00 0.50 25.84 -- -30.87 -80.00 36.94 184 10 \w -46.00 -16.00 0.50 25.84 -- -30.87 -77.00 -30.00 60 11 \w -69.00 -43.00 0.50 25.84 -- -30.87 -79.00 -49.00 52 12 \w -101.00 -21.00 0.50 25.84 -- -30.87 -57.00 0.00 160 13 \w -101.00 -11.00 0.50 25.84 -- -30.87 -77.00-120.00 180 14 \w -98.00 -26.00 0.50 25.84 -- -30.87 -38.00 120.00 144 15 \w -92.00 -14.00 0.50 25.84 -- -30.87 -77.00 120.00 156'
_diffrn_measurement_device 'four-circle diffractometer'
_diffrn_measurement_device_type 'XtaLAB Synergy, Dualflex, HyPix'
_diffrn_measurement_method '\w scans'
_diffrn_orient_matrix_type 'CrysAlisPro convention (1999,Acta A55,543-557)'
_diffrn_orient_matrix_UB_11 0.0345851000
_diffrn_orient_matrix_UB_12 -0.0241828000
_diffrn_orient_matrix_UB_13 0.0393107000
_diffrn_orient_matrix_UB_21 -0.0392141000
_diffrn_orient_matrix_UB_22 -0.0408524000
_diffrn_orient_matrix_UB_23 0.0087213000
_diffrn_orient_matrix_UB_31 0.0444324000
_diffrn_orient_matrix_UB_32 -0.0336905000
_diffrn_orient_matrix_UB_33 -0.0250730000
_diffrn_radiation_monochromator 'multilayer mirror'
_diffrn_radiation_probe x-ray
_diffrn_radiation_type MoK\a
_diffrn_radiation_wavelength 0.71073
_diffrn_reflns_av_R_equivalents 0.0203
_diffrn_reflns_av_unetI/netI 0.0206
_diffrn_reflns_Laue_measured_fraction_full 0.999
_diffrn_reflns_Laue_measured_fraction_max 0.966
_diffrn_reflns_limit_h_max 19
_diffrn_reflns_limit_h_min -19
_diffrn_reflns_limit_k_max 23
_diffrn_reflns_limit_k_min -22
_diffrn_reflns_limit_l_max 28
_diffrn_reflns_limit_l_min -27
_diffrn_reflns_number 88708
_diffrn_reflns_point_group_measured_fraction_full 0.999
_diffrn_reflns_point_group_measured_fraction_max 0.966
_diffrn_reflns_theta_full 25.242
_diffrn_reflns_theta_max 41.463
_diffrn_reflns_theta_min 2.326
_diffrn_source 'micro-focus sealed X-ray tube'
_diffrn_source_current 1.0
_diffrn_source_type 'PhotonJet (Mo) X-ray Source'
_diffrn_source_voltage 50
_exptl_absorpt_coefficient_mu 0.530
_exptl_absorpt_correction_T_max 1.000
_exptl_absorpt_correction_T_min 0.284
_exptl_absorpt_correction_type gaussian
_exptl_absorpt_process_details
;
CrysAlisPro 1.171.39.43c (Rigaku Oxford Diffraction, 2018)
Numerical absorption correction based on gaussian integration over
			a multifaceted crystal model
Empirical absorption correction using spherical harmonics,
 implemented in SCALE3 ABSPACK scaling algorithm.
;
_exptl_crystal_colour red
_exptl_crystal_colour_primary red
_exptl_crystal_density_diffrn 1.327
_exptl_crystal_description block
_exptl_crystal_F_000 810
_exptl_crystal_recrystallization_method 'The material was used as supplied'
_exptl_crystal_size_max 0.343
_exptl_crystal_size_mid 0.27
_exptl_crystal_size_min 0.131
_refine_diff_density_max 1.808
_refine_diff_density_min -1.087
_refine_diff_density_rms 0.066
_refine_ls_extinction_method none
_refine_ls_goodness_of_fit_ref 1.041
_refine_ls_hydrogen_treatment constr
_refine_ls_matrix_type full
_refine_ls_number_parameters 497
_refine_ls_number_reflns 25512
_refine_ls_number_restraints 31
_refine_ls_restrained_S_all 1.081
_refine_ls_R_factor_all 0.0599
_refine_ls_R_factor_gt 0.0475
_refine_ls_shift/su_max 0.003
_refine_ls_shift/su_mean 0.000
_refine_ls_structure_factor_coef Fsqd
_refine_ls_weighting_details 'w=1/[\s^2^(Fo^2^)+(0.0671P)^2^+0.4457P] where P=(Fo^2^+2Fc^2^)/3'
_refine_ls_weighting_scheme calc
_refine_ls_wR_factor_gt 0.1278
_refine_ls_wR_factor_ref 0.1343
_reflns_Friedel_coverage 0.000
_reflns_number_gt 20508
_reflns_number_total 25512
_reflns_threshold_expression 'I > 2\s(I)'
_cod_data_source_file d0sc02066d2.cif
_cod_data_source_block el-01-248
_cod_depositor_comments
;Adding full bibliography for 1558259--1558265.cif.

 Adding full bibliography for 1558259--1558265.cif.
;
_cod_database_code 1558262
_shelx_shelxl_version_number 2018/3
_chemical_oxdiff_formula 'C90  H78  Co2  N4  O10  P2  '
_shelx_space_group_comment
;
The symmetry employed for this shelxl refinement is uniquely defined
by the following loop, which should always be used as a source of
symmetry information in preference to the above space-group names.
They are only intended as comments.
;
_reflns_odcompleteness_completeness 99.91
_reflns_odcompleteness_iscentric 1
_reflns_odcompleteness_theta 40.15
_olex2_refinement_description
;
1. Fixed Uiso
 At 1.2 times of:
  All C(H) groups
 At 1.5 times of:
  All C(H,H,H) groups
2. Restrained distances
 C11-C10A \\sim C11-C10B
 with sigma of 0.002
 N2-C10A \\sim N2-C10B
 with sigma of 0.002
3. Restrained planarity
 N2, C10B, C11, O5B
 with sigma of 0.001
 N2, C10A, O5A, C11
 with sigma of 0.001
4. Uiso/Uaniso restraints and constraints
Uanis(O5A) = Uanis(O5B)
Uanis(C10A) = Uanis(C10B)
5. Rigid body (RIGU) restrains
 C10B, O5B, C11, N2
 with sigma for 1-2 distances of 0.0001 and sigma for 1-3 distances of 0.0001
 C10A, O5A, N2
 with sigma for 1-2 distances of 0.0001 and sigma for 1-3 distances of 0.0001
6. Others
 Sof(O5B)=Sof(C10B)=1-FVAR(1)
 Sof(C10A)=Sof(O5A)=FVAR(1)
7.a Aromatic/amide H refined with riding coordinates:
 C22(H22), C23(H23), C7(H7), C26(H26), C34(H34), C32(H32), C13(H13), C24(H24),
 C45(H45), C1(H1), C41(H41), C25(H25), C3(H3), C28(H28), C9(H9), C2(H2),
 C42(H42), C43(H43), C8(H8), C16(H16), C44(H44), C15(H15), C14(H14), C31(H31),
 C35(H35), C38(H38), C29(H29), C30(H30), C36(H36), C37(H37)
7.b Idealised Me refined as rotating group:
 C20(H20A,H20B,H20C), C54(H54A,H54B,H54C), C18(H18A,H18B,H18C)
;
_olex2_diffrn_ambient_temperature_device 'Oxford Cryosystems'
_olex2_exptl_crystal_mounting_method 'The crystal was mounted on a mylar loop'
_olex2_submission_original_sample_id EL-01-248
_olex2_submission_special_instructions 'No special instructions were received'
_oxdiff_exptl_absorpt_empirical_details
;
Empirical correction (ABSPACK) includes:
- Absorption correction using spherical harmonics
- Frame scaling
;
_oxdiff_exptl_absorpt_empirical_full_max 1.201
_oxdiff_exptl_absorpt_empirical_full_min 0.809

loop_
_space_group_symop_operation_xyz
'x, y, z'
'-x, -y, -z'

loop_
_atom_site_label
_atom_site_type_symbol
_atom_site_fract_x
_atom_site_fract_y
_atom_site_fract_z
_atom_site_U_iso_or_equiv
_atom_site_adp_type
_atom_site_occupancy
_atom_site_site_symmetry_order
_atom_site_calc_flag
_atom_site_refinement_flags_posn
_atom_site_refinement_flags_adp
_atom_site_refinement_flags_occupancy
_atom_site_disorder_assembly
_atom_site_disorder_group
Co1 Co 0.92722(2) 0.29763(2) 0.76835(2) 0.02211(3) Uani 1 1 d . . . . .
P1 P 0.43690(2) 0.81914(2) 0.73463(2) 0.02121(4) Uani 1 1 d . . . . .
O3 O 0.74904(7) 0.35400(6) 0.80340(5) 0.02875(13) Uani 1 1 d . . . . .
O1 O 1.03587(8) 0.25289(7) 0.87609(5) 0.03204(14) Uani 1 1 d . . . . .
O2 O 1.00982(9) 0.43329(7) 0.85930(6) 0.03773(17) Uani 1 1 d . . . . .
O4 O 0.68218(11) 0.43344(10) 0.66717(6) 0.0465(2) Uani 1 1 d . . . . .
N2 N 0.95866(8) 0.17653(6) 0.69428(5) 0.02553(12) Uani 1 1 d D U . . .
N1 N 1.02888(8) 0.37239(6) 0.66450(5) 0.02535(13) Uani 1 1 d . . . . .
C6 C 1.03319(9) 0.20064(7) 0.61632(5) 0.02375(13) Uani 1 1 d . . . . .
C27 C 0.39923(9) 0.96559(7) 0.71959(6) 0.02503(14) Uani 1 1 d . . . . .
C19 C 0.66197(10) 0.39901(8) 0.74654(7) 0.02809(16) Uani 1 1 d . . . . .
C5 C 1.06751(8) 0.30739(7) 0.60086(5) 0.02347(13) Uani 1 1 d . . . . .
C22 C 0.69466(9) 0.84073(7) 0.74261(6) 0.02345(13) Uani 1 1 d . . . . .
H22 H 0.668724 0.915161 0.721195 0.028 Uiso 1 1 calc R . . . .
C21 C 0.60397(8) 0.77172(7) 0.75847(6) 0.02236(12) Uani 1 1 d . . . . .
C33 C 0.39753(10) 0.77995(8) 0.63329(6) 0.02718(15) Uani 1 1 d . . . . .
C23 C 0.82444(9) 0.79745(8) 0.75903(7) 0.02712(15) Uani 1 1 d . . . . .
H23 H 0.885629 0.842941 0.748590 0.033 Uiso 1 1 calc R . . . .
C7 C 1.07519(11) 0.13400(9) 0.55278(6) 0.03054(17) Uani 1 1 d . . . . .
H7 H 1.056625 0.063517 0.561499 0.037 Uiso 1 1 calc R . . . .
C26 C 0.64301(10) 0.65995(7) 0.79255(8) 0.03017(17) Uani 1 1 d . . . . .
H26 H 0.582051 0.614346 0.804689 0.036 Uiso 1 1 calc R . . . .
C40 C 0.34705(9) 0.75548(7) 0.82591(6) 0.02474(14) Uani 1 1 d . . . . .
C11 C 0.84130(13) 0.06234(8) 0.80037(7) 0.0354(2) Uani 1 1 d D U . . .
C34 C 0.46803(13) 0.68777(9) 0.60237(7) 0.0343(2) Uani 1 1 d . . . . .
H34 H 0.540325 0.646578 0.632266 0.041 Uiso 1 1 calc R . . . .
C32 C 0.32154(10) 1.02002(9) 0.78128(8) 0.03154(18) Uani 1 1 d . . . . .
H32 H 0.288272 0.980340 0.832026 0.038 Uiso 1 1 calc R . . . .
C12 C 0.88327(10) -0.00667(9) 0.87880(7) 0.02981(17) Uani 1 1 d . . . . .
C13 C 0.79434(12) -0.02615(9) 0.94856(7) 0.03302(19) Uani 1 1 d . . . . .
H13 H 0.822104 -0.071428 1.001625 0.040 Uiso 1 1 calc R . . . .
C4 C 1.14049(9) 0.34327(9) 0.52353(6) 0.02906(17) Uani 1 1 d . . . . .
C24 C 0.86213(10) 0.68671(9) 0.79091(7) 0.03013(17) Uani 1 1 d . . . . .
H24 H 0.949109 0.658110 0.800971 0.036 Uiso 1 1 calc R . . . .
C45 C 0.26493(10) 0.68520(8) 0.81234(7) 0.02984(17) Uani 1 1 d . . . . .
H45 H 0.249641 0.676197 0.754716 0.036 Uiso 1 1 calc R . . . .
C1 C 1.06038(12) 0.47089(9) 0.65358(8) 0.03340(19) Uani 1 1 d . . . . .
H1 H 1.033479 0.514613 0.697057 0.040 Uiso 1 1 calc R . . . .
C17 C 1.05831(11) 0.34102(9) 0.89773(7) 0.03061(17) Uani 1 1 d . . . . .
C41 C 0.36867(12) 0.76983(10) 0.91261(7) 0.03307(19) Uani 1 1 d . . . . .
H41 H 0.424606 0.815603 0.921543 0.040 Uiso 1 1 calc R . . . .
C25 C 0.77244(11) 0.61756(8) 0.80812(8) 0.03319(19) Uani 1 1 d . . . . .
H25 H 0.798984 0.543308 0.829948 0.040 Uiso 1 1 calc R . . . .
C3 C 1.17214(11) 0.44917(10) 0.51408(8) 0.0366(2) Uani 1 1 d . . . . .
H3 H 1.219373 0.475721 0.464026 0.044 Uiso 1 1 calc R . . . .
C28 C 0.44821(12) 1.02541(9) 0.64294(8) 0.0360(2) Uani 1 1 d . . . . .
H28 H 0.498919 0.989190 0.601077 0.043 Uiso 1 1 calc R . . . .
C9 C 1.17802(12) 0.27287(11) 0.45976(7) 0.0363(2) Uani 1 1 d . . . . .
H9 H 1.224234 0.295674 0.407980 0.044 Uiso 1 1 calc R . . . .
C2 C 1.13298(13) 0.51205(10) 0.57878(9) 0.0390(2) Uani 1 1 d . . . . .
H2 H 1.154049 0.581386 0.573505 0.047 Uiso 1 1 calc R . . . .
C42 C 0.30672(14) 0.71585(12) 0.98517(8) 0.0402(2) Uani 1 1 d . . . . .
H42 H 0.318530 0.727287 1.042686 0.048 Uiso 1 1 calc R . . . .
C43 C 0.22680(12) 0.64449(11) 0.97161(9) 0.0405(3) Uani 1 1 d . . . . .
H43 H 0.186834 0.607009 1.020465 0.049 Uiso 1 1 calc R . . . .
C8 C 1.14568(12) 0.17121(11) 0.47503(7) 0.0374(2) Uani 1 1 d . . . . .
H8 H 1.170762 0.125062 0.433067 0.045 Uiso 1 1 calc R . . . .
C16 C 0.71257(16) 0.11006(10) 0.79205(9) 0.0446(3) Uani 1 1 d . . . . .
H16 H 0.685108 0.156652 0.739490 0.054 Uiso 1 1 calc R . . . .
C44 C 0.20606(11) 0.62863(10) 0.88603(9) 0.0369(2) Uani 1 1 d . . . . .
H44 H 0.152942 0.580310 0.877736 0.044 Uiso 1 1 calc R . . . .
C15 C 0.62381(13) 0.08953(12) 0.86085(13) 0.0475(3) Uani 1 1 d . . . . .
H15 H 0.536962 0.121329 0.854315 0.057 Uiso 1 1 calc R . . . .
C14 C 0.66505(12) 0.02114(11) 0.93981(10) 0.0421(3) Uani 1 1 d . . . . .
H14 H 0.606038 0.007213 0.986562 0.051 Uiso 1 1 calc R . . . .
C31 C 0.29388(13) 1.13426(10) 0.76659(11) 0.0441(3) Uani 1 1 d . . . . .
H31 H 0.241413 1.171063 0.807372 0.053 Uiso 1 1 calc R . . . .
C20 C 0.52360(12) 0.40768(11) 0.78331(10) 0.0411(3) Uani 1 1 d . . . . .
H20A H 0.497753 0.337626 0.788975 0.062 Uiso 1 1 calc GR . . . .
H20B H 0.467392 0.461045 0.743269 0.062 Uiso 1 1 calc GR . . . .
H20C H 0.518243 0.429851 0.840933 0.062 Uiso 1 1 calc GR . . . .
C35 C 0.42799(17) 0.65845(12) 0.52559(9) 0.0472(3) Uani 1 1 d . . . . .
H35 H 0.473913 0.596808 0.504438 0.057 Uiso 1 1 calc R . . . .
C38 C 0.28923(13) 0.84129(13) 0.58776(9) 0.0425(3) Uani 1 1 d . . . . .
H38 H 0.241754 0.902609 0.608562 0.051 Uiso 1 1 calc R . . . .
C29 C 0.42055(14) 1.13934(11) 0.62980(11) 0.0479(3) Uani 1 1 d . . . . .
H29 H 0.453505 1.179615 0.579249 0.057 Uiso 1 1 calc R . . . .
C30 C 0.34422(13) 1.19292(9) 0.69163(13) 0.0491(4) Uani 1 1 d . . . . .
H30 H 0.326586 1.269217 0.682654 0.059 Uiso 1 1 calc R . . . .
C36 C 0.32117(19) 0.71963(15) 0.48055(9) 0.0533(4) Uani 1 1 d . . . . .
H36 H 0.295763 0.699193 0.429385 0.064 Uiso 1 1 calc R . . . .
O5B O 0.9002(3) 0.0183(2) 0.66029(19) 0.0448(2) Uani 0.3410(18) 1 d . U P A 2
C37 C 0.25298(17) 0.81002(17) 0.51115(10) 0.0548(4) Uani 1 1 d . . . . .
H37 H 0.181422 0.851173 0.480397 0.066 Uiso 1 1 calc R . . . .
C54 C 1.02213(14) -0.06156(19) 0.89158(16) 0.0668(6) Uani 1 1 d . . . . .
H54A H 1.043989 -0.117068 0.854416 0.100 Uiso 1 1 calc GR . . . .
H54B H 1.034151 -0.094692 0.953109 0.100 Uiso 1 1 calc GR . . . .
H54C H 1.076957 -0.008003 0.875395 0.100 Uiso 1 1 calc GR . . . .
C18 C 1.1479(2) 0.32904(14) 0.97346(12) 0.0670(6) Uani 1 1 d . . . . .
H18A H 1.132394 0.269111 1.018857 0.100 Uiso 1 1 calc GR . . . .
H18B H 1.132519 0.395551 0.998280 0.100 Uiso 1 1 calc GR . . . .
H18C H 1.235894 0.314787 0.951627 0.100 Uiso 1 1 calc GR . . . .
C10B C 0.90561(15) 0.08548(14) 0.70839(13) 0.0378(2) Uani 0.3410(18) 1 d D U P A 2
C10A C 0.94466(12) 0.07192(11) 0.72498(7) 0.0378(2) Uani 0.6590(18) 1 d D U P A 1
O5A O 1.00618(17) -0.01276(11) 0.69796(10) 0.0448(2) Uani 0.6590(18) 1 d . U P A 1

loop_
_atom_site_aniso_label
_atom_site_aniso_U_11
_atom_site_aniso_U_22
_atom_site_aniso_U_33
_atom_site_aniso_U_23
_atom_site_aniso_U_13
_atom_site_aniso_U_12
Co1 0.02579(5) 0.02061(5) 0.01985(5) -0.00254(3) 0.00302(4) -0.00604(4)
P1 0.02262(9) 0.01930(8) 0.02150(8) -0.00201(6) 0.00192(6) -0.00538(6)
O3 0.0279(3) 0.0288(3) 0.0285(3) -0.0032(2) 0.0044(2) -0.0056(2)
O1 0.0400(4) 0.0304(3) 0.0263(3) -0.0049(2) -0.0040(3) -0.0072(3)
O2 0.0415(4) 0.0308(4) 0.0359(4) 0.0000(3) -0.0013(3) 0.0009(3)
O4 0.0567(6) 0.0544(6) 0.0272(4) -0.0020(4) 0.0013(4) -0.0124(5)
N2 0.0346(3) 0.0226(2) 0.0198(3) -0.00306(19) 0.0048(2) -0.0085(2)
N1 0.0293(3) 0.0224(3) 0.0238(3) -0.0004(2) 0.0028(2) -0.0078(2)
C6 0.0262(3) 0.0256(3) 0.0190(3) -0.0022(2) 0.0010(2) -0.0054(3)
C27 0.0234(3) 0.0200(3) 0.0304(4) -0.0005(3) -0.0013(3) -0.0041(2)
C19 0.0349(4) 0.0229(3) 0.0283(4) -0.0063(3) 0.0015(3) -0.0090(3)
C5 0.0234(3) 0.0257(3) 0.0197(3) 0.0008(2) 0.0009(2) -0.0050(3)
C22 0.0257(3) 0.0201(3) 0.0257(3) -0.0056(2) 0.0021(3) -0.0064(2)
C21 0.0236(3) 0.0185(3) 0.0251(3) -0.0033(2) 0.0004(2) -0.0047(2)
C33 0.0300(4) 0.0292(4) 0.0243(3) -0.0052(3) 0.0019(3) -0.0106(3)
C23 0.0257(4) 0.0279(4) 0.0305(4) -0.0093(3) 0.0001(3) -0.0079(3)
C7 0.0354(4) 0.0333(4) 0.0235(3) -0.0080(3) 0.0037(3) -0.0062(3)
C26 0.0297(4) 0.0192(3) 0.0407(5) 0.0000(3) -0.0041(3) -0.0059(3)
C40 0.0254(3) 0.0237(3) 0.0243(3) -0.0008(3) 0.0033(3) -0.0068(3)
C11 0.0558(6) 0.0249(4) 0.0307(3) -0.0083(3) 0.0129(3) -0.0220(4)
C34 0.0467(6) 0.0289(4) 0.0300(4) -0.0077(3) 0.0100(4) -0.0143(4)
C32 0.0251(4) 0.0268(4) 0.0426(5) -0.0091(3) -0.0014(3) -0.0011(3)
C12 0.0265(4) 0.0341(4) 0.0331(4) -0.0120(3) 0.0037(3) -0.0119(3)
C13 0.0405(5) 0.0323(4) 0.0262(4) -0.0014(3) 0.0038(3) -0.0112(4)
C4 0.0261(4) 0.0352(4) 0.0227(3) 0.0029(3) 0.0033(3) -0.0062(3)
C24 0.0268(4) 0.0307(4) 0.0338(4) -0.0100(3) -0.0061(3) -0.0017(3)
C45 0.0269(4) 0.0286(4) 0.0339(4) 0.0000(3) 0.0006(3) -0.0100(3)
C1 0.0415(5) 0.0258(4) 0.0334(4) -0.0008(3) 0.0061(4) -0.0135(4)
C17 0.0364(5) 0.0292(4) 0.0249(4) -0.0035(3) -0.0037(3) -0.0030(3)
C41 0.0396(5) 0.0357(5) 0.0248(4) -0.0025(3) 0.0032(3) -0.0129(4)
C25 0.0332(4) 0.0221(4) 0.0423(5) -0.0028(3) -0.0077(4) -0.0006(3)
C3 0.0347(5) 0.0391(5) 0.0327(4) 0.0070(4) 0.0068(4) -0.0132(4)
C28 0.0361(5) 0.0297(4) 0.0377(5) 0.0089(4) -0.0013(4) -0.0086(4)
C9 0.0347(5) 0.0480(6) 0.0235(4) -0.0023(4) 0.0083(3) -0.0072(4)
C2 0.0445(6) 0.0313(5) 0.0407(5) 0.0037(4) 0.0078(4) -0.0172(4)
C42 0.0459(6) 0.0458(6) 0.0257(4) 0.0017(4) 0.0066(4) -0.0100(5)
C43 0.0352(5) 0.0416(6) 0.0376(5) 0.0099(4) 0.0095(4) -0.0081(4)
C8 0.0402(5) 0.0463(6) 0.0253(4) -0.0099(4) 0.0085(4) -0.0063(4)
C16 0.0681(9) 0.0255(4) 0.0405(6) -0.0041(4) -0.0179(6) -0.0054(5)
C44 0.0281(4) 0.0341(5) 0.0458(6) 0.0062(4) 0.0034(4) -0.0124(4)
C15 0.0295(5) 0.0389(6) 0.0779(10) -0.0193(6) -0.0117(6) -0.0037(4)
C14 0.0346(5) 0.0415(6) 0.0552(7) -0.0141(5) 0.0186(5) -0.0198(4)
C31 0.0342(5) 0.0278(4) 0.0709(9) -0.0173(5) -0.0162(5) 0.0059(4)
C20 0.0301(5) 0.0350(5) 0.0571(7) -0.0046(5) 0.0015(5) -0.0066(4)
C35 0.0760(10) 0.0421(6) 0.0331(5) -0.0157(5) 0.0164(6) -0.0317(6)
C38 0.0386(6) 0.0528(7) 0.0378(5) -0.0107(5) -0.0114(4) -0.0063(5)
C29 0.0428(6) 0.0314(5) 0.0646(8) 0.0195(5) -0.0171(6) -0.0148(4)
C30 0.0401(6) 0.0209(4) 0.0856(11) 0.0004(5) -0.0314(7) -0.0029(4)
C36 0.0770(10) 0.0686(9) 0.0297(5) -0.0126(5) 0.0040(6) -0.0496(9)
O5B 0.0722(6) 0.0275(3) 0.0397(4) -0.0136(3) 0.0221(4) -0.0216(3)
C37 0.0541(8) 0.0776(11) 0.0401(6) -0.0096(7) -0.0146(6) -0.0263(8)
C54 0.0277(6) 0.0864(13) 0.0975(15) -0.0552(12) -0.0018(7) -0.0020(7)
C18 0.1054(15) 0.0440(7) 0.0562(9) 0.0031(6) -0.0510(10) -0.0202(8)
C10B 0.0594(6) 0.0255(2) 0.0318(4) -0.0079(2) 0.0158(4) -0.0184(3)
C10A 0.0594(6) 0.0255(2) 0.0318(4) -0.0079(2) 0.0158(4) -0.0184(3)
O5A 0.0722(6) 0.0275(3) 0.0397(4) -0.0136(3) 0.0221(4) -0.0216(3)

loop_
_atom_type_symbol
_atom_type_description
_atom_type_scat_dispersion_real
_atom_type_scat_dispersion_imag
_atom_type_scat_source
C C 0.0033 0.0016 'International Tables Vol C Tables 4.2.6.8 and 6.1.1.4'
H H 0.0000 0.0000 'International Tables Vol C Tables 4.2.6.8 and 6.1.1.4'
Co Co 0.3494 0.9721 'International Tables Vol C Tables 4.2.6.8 and 6.1.1.4'
N N 0.0061 0.0033 'International Tables Vol C Tables 4.2.6.8 and 6.1.1.4'
O O 0.0106 0.0060 'International Tables Vol C Tables 4.2.6.8 and 6.1.1.4'
P P 0.1023 0.0942 'International Tables Vol C Tables 4.2.6.8 and 6.1.1.4'

loop_
_exptl_crystal_face_index_h
_exptl_crystal_face_index_k
_exptl_crystal_face_index_l
_exptl_crystal_face_perp_dist
-10 -11 -14 0.1122
10 11 14 0.1122
-9 9 12 0.1573
9 -9 -12 0.1573
0 0 1 0.0657
0 0 -1 0.0657
4 -5 0 0.1624
-4 5 0 0.1624
-12 -13 -5 0.1352
12 13 5 0.1352
12 11 8 0.1238
-12 -11 -8 0.1238

loop_
_geom_angle_atom_site_label_1
_geom_angle_atom_site_label_2
_geom_angle_atom_site_label_3
_geom_angle
_geom_angle_site_symmetry_1
_geom_angle_site_symmetry_3
_geom_angle_publ_flag
O3 Co1 O1 109.85(3) . . ?
O3 Co1 N2 118.08(3) . . ?
O3 Co1 N1 124.58(3) . . ?
O1 Co1 N2 109.60(3) . . ?
O1 Co1 N1 109.72(3) . . ?
N2 Co1 N1 82.00(3) . . ?
C27 P1 C33 107.02(5) . . ?
C27 P1 C40 112.64(4) . . ?
C21 P1 C27 110.36(4) . . ?
C21 P1 C33 111.25(4) . . ?
C21 P1 C40 106.61(4) . . ?
C40 P1 C33 109.01(4) . . ?
C19 O3 Co1 122.78(7) . . ?
C17 O1 Co1 106.79(6) . . ?
C6 N2 Co1 112.92(6) . . ?
C10B N2 Co1 126.72(10) . . ?
C10B N2 C6 119.98(11) . . ?
C10A N2 Co1 124.68(7) . . ?
C10A N2 C6 119.85(9) . . ?
C5 N1 Co1 112.29(6) . . ?
C1 N1 Co1 128.44(7) . . ?
C1 N1 C5 119.27(8) . . ?
N2 C6 C5 115.41(8) . . ?
C7 C6 N2 127.44(9) . . ?
C7 C6 C5 117.14(8) . . ?
C32 C27 P1 121.52(7) . . ?
C32 C27 C28 120.09(9) . . ?
C28 C27 P1 118.39(8) . . ?
O3 C19 C20 115.11(10) . . ?
O4 C19 O3 125.44(11) . . ?
O4 C19 C20 119.45(11) . . ?
N1 C5 C6 117.30(7) . . ?
N1 C5 C4 121.41(9) . . ?
C4 C5 C6 121.28(9) . . ?
C21 C22 H22 120.2 . . ?
C23 C22 H22 120.2 . . ?
C23 C22 C21 119.52(8) . . ?
C22 C21 P1 122.45(6) . . ?
C22 C21 C26 120.09(8) . . ?
C26 C21 P1 117.44(7) . . ?
C34 C33 P1 121.57(8) . . ?
C34 C33 C38 120.18(11) . . ?
C38 C33 P1 118.18(9) . . ?
C22 C23 H23 120.1 . . ?
C24 C23 C22 119.85(9) . . ?
C24 C23 H23 120.1 . . ?
C6 C7 H7 119.4 . . ?
C6 C7 C8 121.20(10) . . ?
C8 C7 H7 119.4 . . ?
C21 C26 H26 120.0 . . ?
C25 C26 C21 119.93(9) . . ?
C25 C26 H26 120.0 . . ?
C45 C40 P1 120.95(7) . . ?
C45 C40 C41 120.17(9) . . ?
C41 C40 P1 118.67(7) . . ?
C12 C11 C10B 132.33(11) . . ?
C12 C11 C10A 115.26(10) . . ?
C16 C11 C12 119.97(10) . . ?
C16 C11 C10B 106.82(11) . . ?
C16 C11 C10A 124.58(10) . . ?
C33 C34 H34 120.7 . . ?
C33 C34 C35 118.64(13) . . ?
C35 C34 H34 120.7 . . ?
C27 C32 H32 120.2 . . ?
C27 C32 C31 119.61(12) . . ?
C31 C32 H32 120.2 . . ?
C11 C12 C13 119.26(10) . . ?
C11 C12 C54 122.40(13) . . ?
C13 C12 C54 118.34(14) . . ?
C12 C13 H13 119.7 . . ?
C14 C13 C12 120.67(11) . . ?
C14 C13 H13 119.7 . . ?
C3 C4 C5 117.71(10) . . ?
C9 C4 C5 119.16(10) . . ?
C9 C4 C3 123.12(9) . . ?
C23 C24 H24 119.4 . . ?
C23 C24 C25 121.12(9) . . ?
C25 C24 H24 119.4 . . ?
C40 C45 H45 120.3 . . ?
C44 C45 C40 119.40(10) . . ?
C44 C45 H45 120.3 . . ?
N1 C1 H1 118.7 . . ?
N1 C1 C2 122.61(11) . . ?
C2 C1 H1 118.7 . . ?
O1 C17 C18 117.25(10) . . ?
O2 C17 O1 122.80(10) . . ?
O2 C17 C18 119.95(11) . . ?
C40 C41 H41 120.0 . . ?
C42 C41 C40 119.99(11) . . ?
C42 C41 H41 120.0 . . ?
C26 C25 C24 119.47(9) . . ?
C26 C25 H25 120.3 . . ?
C24 C25 H25 120.3 . . ?
C4 C3 H3 120.2 . . ?
C2 C3 C4 119.67(9) . . ?
C2 C3 H3 120.2 . . ?
C27 C28 H28 120.3 . . ?
C29 C28 C27 119.50(13) . . ?
C29 C28 H28 120.3 . . ?
C4 C9 H9 120.4 . . ?
C8 C9 C4 119.29(9) . . ?
C8 C9 H9 120.4 . . ?
C1 C2 H2 120.3 . . ?
C3 C2 C1 119.33(10) . . ?
C3 C2 H2 120.3 . . ?
C41 C42 H42 120.1 . . ?
C41 C42 C43 119.71(12) . . ?
C43 C42 H42 120.1 . . ?
C42 C43 H43 119.6 . . ?
C44 C43 C42 120.70(10) . . ?
C44 C43 H43 119.6 . . ?
C7 C8 H8 119.1 . . ?
C9 C8 C7 121.89(10) . . ?
C9 C8 H8 119.1 . . ?
C11 C16 H16 119.6 . . ?
C11 C16 C15 120.81(12) . . ?
C15 C16 H16 119.6 . . ?
C45 C44 H44 120.0 . . ?
C43 C44 C45 119.98(11) . . ?
C43 C44 H44 120.0 . . ?
C16 C15 H15 120.2 . . ?
C16 C15 C14 119.62(12) . . ?
C14 C15 H15 120.2 . . ?
C13 C14 C15 119.66(11) . . ?
C13 C14 H14 120.2 . . ?
C15 C14 H14 120.2 . . ?
C32 C31 H31 120.0 . . ?
C30 C31 C32 120.07(13) . . ?
C30 C31 H31 120.0 . . ?
C19 C20 H20A 109.5 . . ?
C19 C20 H20B 109.5 . . ?
C19 C20 H20C 109.5 . . ?
H20A C20 H20B 109.5 . . ?
H20A C20 H20C 109.5 . . ?
H20B C20 H20C 109.5 . . ?
C34 C35 H35 119.5 . . ?
C36 C35 C34 120.99(14) . . ?
C36 C35 H35 119.5 . . ?
C33 C38 H38 120.3 . . ?
C37 C38 C33 119.49(14) . . ?
C37 C38 H38 120.3 . . ?
C28 C29 H29 119.9 . . ?
C30 C29 C28 120.14(13) . . ?
C30 C29 H29 119.9 . . ?
C31 C30 C29 120.58(11) . . ?
C31 C30 H30 119.7 . . ?
C29 C30 H30 119.7 . . ?
C35 C36 H36 120.0 . . ?
C37 C36 C35 119.96(12) . . ?
C37 C36 H36 120.0 . . ?
C38 C37 H37 119.6 . . ?
C36 C37 C38 120.74(15) . . ?
C36 C37 H37 119.6 . . ?
C12 C54 H54A 109.5 . . ?
C12 C54 H54B 109.5 . . ?
C12 C54 H54C 109.5 . . ?
H54A C54 H54B 109.5 . . ?
H54A C54 H54C 109.5 . . ?
H54B C54 H54C 109.5 . . ?
C17 C18 H18A 109.5 . . ?
C17 C18 H18B 109.5 . . ?
C17 C18 H18C 109.5 . . ?
H18A C18 H18B 109.5 . . ?
H18A C18 H18C 109.5 . . ?
H18B C18 H18C 109.5 . . ?
N2 C10B C11 114.25(15) . . ?
O5B C10B N2 131.33(19) . . ?
O5B C10B C11 114.42(17) . . ?
N2 C10A C11 113.10(11) . . ?
O5A C10A N2 126.66(13) . . ?
O5A C10A C11 120.24(12) . . ?

loop_
_geom_bond_atom_site_label_1
_geom_bond_atom_site_label_2
_geom_bond_distance
_geom_bond_site_symmetry_2
_geom_bond_publ_flag
Co1 O3 1.9523(7) . ?
Co1 O1 1.9927(8) . ?
Co1 N2 2.0164(8) . ?
Co1 N1 2.0433(8) . ?
P1 C27 1.7869(9) . ?
P1 C21 1.7855(9) . ?
P1 C33 1.7922(10) . ?
P1 C40 1.7882(9) . ?
O3 C19 1.2796(13) . ?
O1 C17 1.2780(14) . ?
O2 C17 1.2344(13) . ?
O4 C19 1.2277(13) . ?
N2 C6 1.4004(11) . ?
N2 C10B 1.3474(19) . ?
N2 C10A 1.3504(15) . ?
N1 C5 1.3686(12) . ?
N1 C1 1.3243(13) . ?
C6 C5 1.4340(13) . ?
C6 C7 1.3864(13) . ?
C27 C32 1.3909(14) . ?
C27 C28 1.3984(14) . ?
C19 C20 1.5194(16) . ?
C5 C4 1.4176(12) . ?
C22 H22 0.9300 . ?
C22 C21 1.3929(12) . ?
C22 C23 1.3925(13) . ?
C21 C26 1.4025(12) . ?
C33 C34 1.3924(15) . ?
C33 C38 1.3968(16) . ?
C23 H23 0.9300 . ?
C23 C24 1.3826(14) . ?
C7 H7 0.9300 . ?
C7 C8 1.4128(15) . ?
C26 H26 0.9300 . ?
C26 C25 1.3850(15) . ?
C40 C45 1.3975(14) . ?
C40 C41 1.3990(14) . ?
C11 C12 1.3876(17) . ?
C11 C16 1.378(2) . ?
C11 C10B 1.521(2) . ?
C11 C10A 1.5359(17) . ?
C34 H34 0.9300 . ?
C34 C35 1.3956(18) . ?
C32 H32 0.9300 . ?
C32 C31 1.3925(16) . ?
C12 C13 1.3908(14) . ?
C12 C54 1.5026(19) . ?
C13 H13 0.9300 . ?
C13 C14 1.3830(18) . ?
C4 C3 1.4162(16) . ?
C4 C9 1.4149(16) . ?
C24 H24 0.9300 . ?
C24 C25 1.3864(16) . ?
C45 H45 0.9300 . ?
C45 C44 1.3956(14) . ?
C1 H1 0.9300 . ?
C1 C2 1.4077(15) . ?
C17 C18 1.5022(17) . ?
C41 H41 0.9300 . ?
C41 C42 1.3856(15) . ?
C25 H25 0.9300 . ?
C3 H3 0.9300 . ?
C3 C2 1.3647(19) . ?
C28 H28 0.9300 . ?
C28 C29 1.3889(17) . ?
C9 H9 0.9300 . ?
C9 C8 1.3639(19) . ?
C2 H2 0.9300 . ?
C42 H42 0.9300 . ?
C42 C43 1.391(2) . ?
C43 H43 0.9300 . ?
C43 C44 1.386(2) . ?
C8 H8 0.9300 . ?
C16 H16 0.9300 . ?
C16 C15 1.382(2) . ?
C44 H44 0.9300 . ?
C15 H15 0.9300 . ?
C15 C14 1.389(2) . ?
C14 H14 0.9300 . ?
C31 H31 0.9300 . ?
C31 C30 1.379(2) . ?
C20 H20A 0.9600 . ?
C20 H20B 0.9600 . ?
C20 H20C 0.9600 . ?
C35 H35 0.9300 . ?
C35 C36 1.381(3) . ?
C38 H38 0.9300 . ?
C38 C37 1.3893(19) . ?
C29 H29 0.9300 . ?
C29 C30 1.381(3) . ?
C30 H30 0.9300 . ?
C36 H36 0.9300 . ?
C36 C37 1.364(3) . ?
O5B C10B 1.222(3) . ?
C37 H37 0.9300 . ?
C54 H54A 0.9600 . ?
C54 H54B 0.9600 . ?
C54 H54C 0.9600 . ?
C18 H18A 0.9600 . ?
C18 H18B 0.9600 . ?
C18 H18C 0.9600 . ?
C10A O5A 1.258(2) . ?

loop_
_exptl_oxdiff_crystal_face_indexfrac_h
_exptl_oxdiff_crystal_face_indexfrac_k
_exptl_oxdiff_crystal_face_indexfrac_l
_exptl_oxdiff_crystal_face_x
_exptl_oxdiff_crystal_face_y
_exptl_oxdiff_crystal_face_z
-10.0231 -10.9988 -13.9628 -0.6296 0.7206 0.2753
10.0231 10.9988 13.9628 0.6296 -0.7206 -0.2753
-8.9820 8.9695 12.0652 -0.0533 0.0910 -1.0038
8.9820 -8.9695 -12.0652 0.0533 -0.0910 1.0038
0.0024 -0.0007 0.9999 0.0394 0.0087 -0.0249
-0.0024 0.0007 -0.9999 -0.0394 -0.0087 0.0249
4.0055 -4.9893 -0.0312 0.2580 0.0465 0.3468
-4.0055 4.9893 0.0312 -0.2580 -0.0465 -0.3468
-12.0002 -13.0067 -4.9559 -0.2953 0.9587 0.0293
12.0002 13.0067 4.9559 0.2953 -0.9587 -0.0293
12.0093 11.0063 7.9521 0.4618 -0.8512 -0.0366
-12.0093 -11.0063 -7.9521 -0.4618 0.8512 0.0366
